data_2001640
loop_
_publ_author_name
'Kamei, S.'
'Uchida, A.'
'Ohashi, Y.'
'Seto, M.'
'Morihira, K.'
'Horiguchi, Y.'
'Kuwajima, I.'

_publ_section_title
;Structure of
 <i>endo</i>-(5<i>R</i>*,6<i>R</i>*,10<i>R</i>*,11<i>S</i>*)-10-(<i>tert</i>-butyldimethylsiloxy)-5,6,10,11-tetrahydro-5-hydroxy-4,11-dimethoxy-7,7,9-trimethyl-6,10-methano-(7<i>H</i>)-benzocyclononene-8-carbaldehyde
;
_journal_issue 6
_journal_name_full 'Acta Crystallographica Section C'
_journal_page_first 1201
_journal_page_last 1203
_journal_paper_doi 10.1107/S0108270192012915
_journal_volume 49
_journal_year 1993
_chemical_formula_moiety 'C26 H40 O5 Si'
_chemical_formula_sum 'C26 H40 O5 Si'
_chemical_formula_weight 460.685
_chemical_name_systematic
;
 ?
;
_space_group_IT_number 14
_symmetry_cell_setting monoclinic
_symmetry_space_group_name_Hall '-P 2yab'
_symmetry_space_group_name_H-M 'P 1 21/a 1'
_cell_angle_alpha 90
_cell_angle_beta 105.520(10)
_cell_angle_gamma 90
_cell_formula_units_Z 4
_cell_length_a 16.430(4)
_cell_length_b 10.8190(10)
_cell_length_c 15.536(4)
_cell_measurement_reflns_used 18
_cell_measurement_temperature 296.15
_cell_measurement_theta_max 28
_cell_measurement_theta_min 19
_cell_volume 2660.9(10)
_computing_cell_refinement 'AFC4 Software'
_computing_data_collection 'AFC4 Software'
_computing_data_reduction 'PROCESS in TEXSAN program package (Molecular Structure Corporation, 1985)'
_computing_molecular_graphics 'ORTEPII (Johnson, 1976)'
_computing_structure_refinement 'SHELX76 (Sheldrick, 1976)'
_computing_structure_solution 'DIRDIF in TEXSAN program package'
_diffrn_ambient_temperature 296.15
_diffrn_measurement_device 'Rigaku AFC4 4-circle diffractometer'
_diffrn_measurement_method 'profile data from \q/2\q scans'
_diffrn_radiation_monochromator Graphite
_diffrn_radiation_source 'Rigaku AFC4, Philips Cu tube'
_diffrn_radiation_type 'Cu K\a'
_diffrn_radiation_wavelength 1.541840
_diffrn_reflns_limit_h_max 18
_diffrn_reflns_limit_h_min 0
_diffrn_reflns_limit_k_max 12
_diffrn_reflns_limit_k_min 0
_diffrn_reflns_limit_l_max 17
_diffrn_reflns_limit_l_min -17
_diffrn_reflns_number 4683
_diffrn_reflns_theta_max 62.47290
_diffrn_reflns_theta_min 1.5
_diffrn_standards_decay_% 8.3
_diffrn_standards_interval_count 50
_diffrn_standards_number 3
_exptl_absorpt_coefficient_mu 1.0109
_exptl_absorpt_correction_type none
_exptl_crystal_colour colorless
_exptl_crystal_density_diffrn 1.14980
_exptl_crystal_F_000 1000
_exptl_crystal_size_max 0.40
_exptl_crystal_size_mid 0.30
_exptl_crystal_size_min 0.10
_refine_diff_density_max 0.20
_refine_diff_density_min -0.34
_refine_ls_extinction_method none
_refine_ls_goodness_of_fit_obs 1.01
_refine_ls_matrix_type full
_refine_ls_number_parameters 362
_refine_ls_number_reflns 3418
_refine_ls_R_factor_obs 0.064
_refine_ls_shift/esd_max 0.25
_refine_ls_structure_factor_coef F
_refine_ls_weighting_details 'w^-1^ = \s(F~o~)^2^+0.004F^2^'
_refine_ls_weighting_scheme calc
_refine_ls_wR_factor_obs 0.079
_reflns_number_observed 3418
_reflns_number_total 4508
_reflns_observed_criterion refl_observed_if_F_>_3.0_sigma(F)
_cod_data_source_file as1027.cif
_cod_data_source_block a
_cod_depositor_comments
;
The following automatic conversions were performed:

'_refine_ls_weighting_scheme' value 'w^-1^ = \s(F~o~)^2^+0.004F^2^'
was changed to 'calc'. New tag '_refine_ls_weighting_details' was
created. The value of the new tag was set to 'w^-1^ =
\s(F~o~)^2^+0.004F^2^'.

Automatic conversion script
Id: cif_fix_values 3143 2015-03-26 13:38:13Z robertas 
;
_cod_original_cell_volume 2661(2)
_cod_original_sg_symbol_H-M 'P 21/c'
_cod_database_code 2001640

loop_
_symmetry_equiv_pos_as_xyz
+x,+y,+z
+1/2-x,+1/2+y,-z
-x,-y,-z
-1/2+x,-1/2-y,+z

loop_
_atom_site_aniso_label
_atom_site_aniso_U_11
_atom_site_aniso_U_22
_atom_site_aniso_U_33
_atom_site_aniso_U_12
_atom_site_aniso_U_13
_atom_site_aniso_U_23
Si 0.0752(6) 0.0574(6) 0.0656(6) 0.0020(5) 0.0204(5) -0.0032(4)
O(1) 0.0606(12) 0.0569(13) 0.0620(12) -0.0034(10) 0.0223(10) -0.0063(10)
O(2) 0.0680(15) 0.0671(16) 0.128(2) 0.0099(13) 0.0251(15) 0.0086(16)
O(3) 0.0597(14) 0.1008(19) 0.0646(15) 0.0012(13) 0.0025(11) 0.0094(13)
O(4) 0.0719(16) 0.0714(17) 0.123(2) -0.0050(13) 0.0544(16) -0.0273(14)
O(5) 0.0884(18) 0.0683(16) 0.114(2) -0.0200(14) 0.0414(16) -0.0080(14)
C(1) 0.0684(19) 0.0588(19) 0.0554(17) -0.0069(15) 0.0251(15) -0.0102(14)
C(2) 0.072(2) 0.0585(19) 0.078(2) -0.0049(16) 0.0383(18) -0.0100(16)
C(3) 0.0465(16) 0.061(2) 0.080(2) -0.0004(14) 0.0209(15) -0.0127(16)
C(4) 0.0515(18) 0.063(2) 0.093(3) -0.0056(16) 0.0235(17) -0.0095(18)
C(5) 0.0542(19) 0.067(2) 0.106(3) -0.0079(17) 0.010(2) -0.023(2)
C(6) 0.065(2) 0.095(3) 0.082(3) -0.010(2) 0.004(2) -0.031(2)
C(7) 0.059(2) 0.090(3) 0.072(2) -0.0053(19) 0.0076(17) -0.017(2)
C(8) 0.0398(15) 0.071(2) 0.071(2) -0.0016(14) 0.0113(14) -0.0143(16)
C(9) 0.0493(17) 0.067(2) 0.0650(19) 0.0027(15) 0.0136(15) -0.0070(15)
C(10) 0.068(2) 0.057(2) 0.094(3) -0.0033(17) 0.028(2) -0.0073(19)
C(11) 0.0459(15) 0.0538(17) 0.0655(19) -0.0048(14) 0.0109(13) -0.0154(15)
C(12) 0.0418(14) 0.0570(18) 0.0555(17) -0.0063(13) 0.0106(12) -0.0141(14)
C(13) 0.0514(16) 0.0576(19) 0.0577(17) -0.0006(14) 0.0192(14) -0.0050(14)
C(14) 0.0558(17) 0.0593(18) 0.0579(18) 0.0001(15) 0.0170(14) -0.0092(14)
C(15) 0.0648(19) 0.0577(19) 0.0629(19) -0.0048(16) 0.0141(15) -0.0018(15)
C(16) 0.078(2) 0.081(3) 0.071(2) -0.003(2) -0.0010(18) -0.0058(19)
C(17) 0.079(2) 0.063(2) 0.086(3) -0.005(2) 0.023(2) 0.0059(19)
C(18) 0.064(2) 0.078(2) 0.068(2) 0.0010(18) 0.0250(17) -0.0178(18)
C(19) 0.067(3) 0.133(4) 0.101(3) 0.005(3) -0.014(2) 0.026(3)
C(20) 0.077(3) 0.064(3) 0.135(4) -0.004(2) 0.026(3) 0.009(3)
C(21) 0.124(4) 0.072(3) 0.077(3) -0.012(3) 0.008(3) -0.014(2)
C(22) 0.119(4) 0.080(3) 0.135(4) 0.033(3) 0.062(4) 0.014(3)
C(23) 0.092(3) 0.074(3) 0.072(2) -0.012(2) 0.020(2) -0.0003(19)
C(24) 0.114(4) 0.130(5) 0.124(5) -0.013(3) 0.063(4) 0.014(3)
C(25) 0.196(7) 0.077(3) 0.119(5) -0.023(4) 0.050(5) 0.016(3)
C(26) 0.128(5) 0.139(5) 0.072(3) -0.021(4) 0.015(3) 0.007(3)

loop_
_atom_site_label
_atom_site_fract_x
_atom_site_fract_y
_atom_site_fract_z
_atom_site_U_iso_or_equiv
_atom_site_thermal_displace_type
_atom_site_calc_flag
_atom_site_calc_attached_atom
_atom_site_refinement_flags
_atom_site_occupancy
_atom_site_type_symbol
Si 0.05050(6) 0.22594(9) 0.75124(6) 0.0658 Uani ? ? . 1.0000 Si
O(1) 0.05323(13) 0.0756(2) 0.73645(14) 0.0587 Uani ? ? . 1.0000 O
O(2) 0.19068(16) -0.3913(3) 0.8709(2) 0.0880 Uani ? ? . 1.0000 O
O(3) -0.08302(14) -0.0046(3) 0.62172(15) 0.0778 Uani ? ? . 1.0000 O
O(4) -0.14193(17) -0.0509(2) 0.8797(2) 0.0833 Uani ? ? . 1.0000 O
O(5) -0.17705(17) -0.3857(2) 0.8605(2) 0.0874 Uani ? ? . 1.0000 O
C(1) -0.0012(2) -0.1247(3) 0.9107(2) 0.0592 Uani ? ? . 1.0000 C
C(2) -0.0950(2) -0.1623(3) 0.8787(2) 0.0658 Uani ? ? . 1.0000 C
C(3) -0.12279(19) -0.2277(3) 0.7888(2) 0.0617 Uani ? ? . 1.0000 C
C(4) -0.1606(2) -0.3445(3) 0.7835(3) 0.0684 Uani ? ? . 1.0000 C
C(5) -0.1796(2) -0.4118(4) 0.7051(3) 0.0780 Uani ? ? . 1.0000 C
C(6) -0.1622(2) -0.3627(4) 0.6307(3) 0.0834 Uani ? ? . 1.0000 C
C(7) -0.1296(2) -0.2444(4) 0.6324(3) 0.0757 Uani ? ? . 1.0000 C
C(8) -0.11065(18) -0.1758(3) 0.7108(2) 0.0614 Uani ? ? . 1.0000 C
C(9) -0.07775(19) -0.0440(3) 0.7096(2) 0.0607 Uani ? ? . 1.0000 C
C(10) 0.1546(2) -0.3172(3) 0.8140(3) 0.0718 Uani ? ? . 1.0000 C
C(11) 0.09216(18) -0.2248(3) 0.8235(2) 0.0558 Uani ? ? . 1.0000 C
C(12) 0.06828(17) -0.1403(3) 0.7578(2) 0.0519 Uani ? ? . 1.0000 C
C(13) 0.01527(18) -0.0281(3) 0.7673(2) 0.0547 Uani ? ? . 1.0000 C
C(14) 0.0182(2) -0.0089(3) 0.8649(2) 0.0573 Uani ? ? . 1.0000 C
C(15) 0.0668(2) -0.2238(3) 0.9119(2) 0.0624 Uani ? ? . 1.0000 C
C(16) 0.1455(3) -0.1931(4) 0.9883(3) 0.0807 Uani ? ? . 1.0000 C
C(17) 0.0366(3) -0.3540(3) 0.9317(3) 0.0760 Uani ? ? . 1.0000 C
C(18) 0.0890(2) -0.1468(4) 0.6682(2) 0.0687 Uani ? ? . 1.0000 C
C(19) -0.1648(3) 0.0373(6) 0.5740(4) 0.1076 Uani ? ? . 1.0000 C
C(20) -0.2135(3) -0.5036(4) 0.8615(4) 0.0926 Uani ? ? . 1.0000 C
C(21) 0.1290(3) 0.2718(4) 0.8568(3) 0.0946 Uani ? ? . 1.0000 C
C(22) -0.0557(3) 0.2825(5) 0.7541(4) 0.1062 Uani ? ? . 1.0000 C
C(23) 0.0807(3) 0.2916(4) 0.6518(3) 0.0799 Uani ? ? . 1.0000 C
C(24) 0.1633(4) 0.2336(6) 0.6436(4) 0.1168 Uani ? ? . 1.0000 C
C(25) 0.0944(6) 0.4321(5) 0.6632(5) 0.1293 Uani ? ? . 1.0000 C
C(26) 0.0125(4) 0.2631(7) 0.5661(3) 0.1156 Uani ? ? . 1.0000 C
H(O4) -0.195(3) -0.073(4) 0.878(3) 0.109 Uiso ? O4 . 1.0000 H
H(1) 0.0042 -0.1088 0.9754 0.058 Uiso ? ? G 1.0000 H
H(2) -0.1052 -0.2275 0.9202 0.063 Uiso ? ? G 1.0000 H
H(5) -0.2054 -0.4958 0.7026 0.083 Uiso ? ? G 1.0000 H
H(6) -0.1736 -0.4124 0.5744 0.108 Uiso ? ? G 1.0000 H
H(7) -0.1195 -0.2086 0.5768 0.072 Uiso ? ? G 1.0000 H
H(9) -0.11517 0.0086 0.7357 0.051 Uiso ? ? G 1.0000 H
H(10) 0.1686 -0.3199 0.7552 0.071 Uiso ? ? G 1.0000 H
H(141) 0.0761 0.0201 0.8970 0.051 Uiso ? ? G 1.0000 H
H(142) -0.0240 0.0560 0.8685 0.063 Uiso ? ? G 1.0000 H
H(161) 0.1662 -0.1075 0.9821 0.100 Uiso ? ? G 1.0000 H
H(162) 0.1920 -0.2536 0.9903 0.074 Uiso ? ? G 1.0000 H
H(163) 0.1275 -0.1991 1.0447 0.112 Uiso ? ? G 1.0000 H
H(171) -0.0071 -0.3919 0.8811 0.104 Uiso ? ? G 1.0000 H
H(172) 0.0122 -0.3409 0.9835 0.127 Uiso ? ? G 1.0000 H
H(173) 0.0865 -0.4103 0.9498 0.098 Uiso ? ? G 1.0000 H
H(181) 0.0484 -0.0900 0.6273 0.085 Uiso ? ? G 1.0000 H
H(182) 0.0776 -0.2338 0.6467 0.15 Uiso ? ? G 1.0000 H
H(183) 0.1481 -0.1237 0.6687 0.136 Uiso ? ? G 1.0000 H
H(191) -0.1575 0.0728 0.5171 0.117 Uiso ? ? G 1.0000 H
H(192) -0.1850 0.1033 0.6084 0.21 Uiso ? ? G 1.0000 H
H(193) -0.2071 -0.0312 0.5601 0.112 Uiso ? ? G 1.0000 H
H(201) -0.2183 -0.5164 0.9237 0.095 Uiso ? ? G 1.0000 H
H(202) -0.1782 -0.5708 0.8459 0.14 Uiso ? ? G 1.0000 H
H(203) -0.2711 -0.5052 0.8188 0.112 Uiso ? ? G 1.0000 H
H(211) 0.1364 0.3634 0.8612 0.25 Uiso ? ? G 1.0000 H
H(212) 0.1846 0.2318 0.8600 0.19 Uiso ? ? G 1.0000 H
H(213) 0.1072 0.2415 0.9073 0.17 Uiso ? ? G 1.0000 H
H(221) -0.0598 0.3745 0.7491 0.17 Uiso ? ? G 1.0000 H
H(222) -0.0789 0.2542 0.8041 0.14 Uiso ? ? G 1.0000 H
H(223) -0.0889 0.2443 0.6969 0.18 Uiso ? ? G 1.0000 H
H(241) 0.1589 0.1416 0.6383 0.17 Uiso ? ? G 1.0000 H
H(242) 0.2032 0.2562 0.7022 0.121 Uiso ? ? G 1.0000 H
H(243) 0.1847 0.2674 0.5938 0.15 Uiso ? ? G 1.0000 H
H(251) 0.0409 0.4703 0.6697 0.13 Uiso ? ? G 1.0000 H
H(252) 0.1056 0.4613 0.6064 0.126 Uiso ? ? G 1.0000 H
H(253) 0.1424 0.4567 0.7150 0.23 Uiso ? ? G 1.0000 H
H(261) -0.0386 0.3037 0.5766 0.109 Uiso ? ? G 1.0000 H
H(262) 0.0007 0.1734 0.5531 0.20 Uiso ? ? G 1.0000 H
H(263) 0.0269 0.3031 0.5141 0.132 Uiso ? ? G 1.0000 H

loop_
_atom_type_symbol
_atom_type_description
_atom_type_scat_dispersion_real
_atom_type_scat_dispersion_imag
_atom_type_scat_source
C ? ? ? International_Tables_Vol_IV
O ? ? ? International_Tables_Vol_IV
H ? ? ? International_Tables_Vol_IV
Si ? ? ? International_Tables_Vol_IV

loop_
_geom_angle_atom_site_label_1
_geom_angle_atom_site_label_2
_geom_angle_atom_site_label_3
_geom_angle_site_symmetry_1
_geom_angle_site_symmetry_2
_geom_angle_site_symmetry_3
_geom_angle
_geom_angle_publ_flag
O(1) Si C(21) ? ? ? 110.36(16) yes
O(1) Si C(22) ? ? ? 112.90(18) yes
O(1) Si C(23) ? ? ? 103.60(16) yes
C(21) Si C(22) ? ? ? 108.9(3) yes
C(21) Si C(23) ? ? ? 110.5(2) yes
C(22) Si C(23) ? ? ? 110.5(2) yes
Si O(1) C(13) ? ? ? 134.4(2) yes
C(9) O(3) C(19) ? ? ? 113.9(3) yes
C(2) O(4) H(O4) ? ? ? 107.(3) yes
C(4) O(5) C(20) ? ? ? 119.2(4) yes
C(2) C(1) C(14) ? ? ? 112.5(2) yes
C(2) C(1) C(15) ? ? ? 118.5(3) yes
C(2) C(1) H(1) ? ? ? 100.5 ?
C(14) C(1) C(15) ? ? ? 109.7(3) yes
C(14) C(1) H(1) ? ? ? 110.9 ?
C(15) C(1) H(1) ? ? ? 103.8 ?
O(4) C(2) C(1) ? ? ? 105.6(3) yes
O(4) C(2) C(3) ? ? ? 111.7(3) yes
O(4) C(2) H(2) ? ? ? 113.7 ?
C(1) C(2) C(3) ? ? ? 116.6(3) yes
C(1) C(2) H(2) ? ? ? 107.7 ?
C(3) C(2) H(2) ? ? ? 101.7 ?
C(2) C(3) C(4) ? ? ? 119.5(3) yes
C(2) C(3) C(8) ? ? ? 122.1(3) yes
C(4) C(3) C(8) ? ? ? 118.4(3) yes
O(5) C(4) C(3) ? ? ? 115.5(3) yes
O(5) C(4) C(5) ? ? ? 123.2(3) yes
C(3) C(4) C(5) ? ? ? 121.3(4) yes
C(4) C(5) C(6) ? ? ? 119.4(4) yes
C(4) C(5) H(5) ? ? ? 120.5 ?
C(6) C(5) H(5) ? ? ? 120.1 ?
C(5) C(6) C(7) ? ? ? 120.6(4) yes
C(5) C(6) H(6) ? ? ? 119.8 ?
C(7) C(6) H(6) ? ? ? 119.7 ?
C(6) C(7) C(8) ? ? ? 120.4(4) yes
C(6) C(7) H(7) ? ? ? 119.7 ?
C(8) C(7) H(7) ? ? ? 120.0 ?
C(3) C(8) C(7) ? ? ? 119.7(3) yes
C(3) C(8) C(9) ? ? ? 121.3(3) yes
C(7) C(8) C(9) ? ? ? 119.0(3) yes
O(3) C(9) C(8) ? ? ? 111.3(3) yes
O(3) C(9) C(13) ? ? ? 108.6(3) yes
O(3) C(9) H(9) ? ? ? 109.6 ?
C(8) C(9) C(13) ? ? ? 113.0(2) yes
C(8) C(9) H(9) ? ? ? 105.6 ?
C(13) C(9) H(9) ? ? ? 108.6 ?
O(2) C(10) C(11) ? ? ? 126.2(4) yes
O(2) C(10) H(10) ? ? ? 117.0 ?
C(11) C(10) H(10) ? ? ? 116.8 ?
C(10) C(11) C(12) ? ? ? 117.0(3) yes
C(10) C(11) C(15) ? ? ? 117.3(3) yes
C(12) C(11) C(15) ? ? ? 125.3(3) yes
C(11) C(12) C(13) ? ? ? 121.6(3) yes
C(11) C(12) C(18) ? ? ? 124.8(3) yes
C(13) C(12) C(18) ? ? ? 113.5(3) yes
O(1) C(13) C(9) ? ? ? 110.0(2) yes
O(1) C(13) C(12) ? ? ? 106.3(3) yes
O(1) C(13) C(14) ? ? ? 109.1(2) yes
C(9) C(13) C(12) ? ? ? 110.7(2) yes
C(9) C(13) C(14) ? ? ? 110.7(3) yes
C(12) C(13) C(14) ? ? ? 109.8(2) yes
C(1) C(14) C(13) ? ? ? 113.7(3) yes
C(1) C(14) H(141) ? ? ? 108.4 ?
C(1) C(14) H(142) ? ? ? 108.6 ?
C(13) C(14) H(141) ? ? ? 108.2 ?
C(13) C(14) H(142) ? ? ? 108.4 ?
H(141) C(14) H(142) ? ? ? 109.5 ?
C(1) C(15) C(11) ? ? ? 111.2(3) yes
C(1) C(15) C(16) ? ? ? 108.3(3) yes
C(1) C(15) C(17) ? ? ? 111.3(3) yes
C(11) C(15) C(16) ? ? ? 108.5(3) yes
C(11) C(15) C(17) ? ? ? 110.4(3) yes
C(16) C(15) C(17) ? ? ? 106.9(3) yes
C(15) C(16) H(161) ? ? ? 111.3 ?
C(15) C(16) H(162) ? ? ? 111.0 ?
C(15) C(16) H(163) ? ? ? 106.1 ?
H(161) C(16) H(162) ? ? ? 109.5 ?
H(161) C(16) H(163) ? ? ? 109.5 ?
H(162) C(16) H(163) ? ? ? 109.5 ?
C(15) C(17) H(171) ? ? ? 114.7 ?
C(15) C(17) H(172) ? ? ? 104.5 ?
C(15) C(17) H(173) ? ? ? 109.1 ?
H(171) C(17) H(172) ? ? ? 109.5 ?
H(171) C(17) H(173) ? ? ? 109.5 ?
H(172) C(17) H(173) ? ? ? 109.5 ?
C(12) C(18) H(181) ? ? ? 106.1 ?
C(12) C(18) H(182) ? ? ? 106.3 ?
C(12) C(18) H(183) ? ? ? 115.9 ?
H(181) C(18) H(182) ? ? ? 109.5 ?
H(181) C(18) H(183) ? ? ? 109.5 ?
H(182) C(18) H(183) ? ? ? 109.5 ?
O(3) C(19) H(191) ? ? ? 105.3 ?
O(3) C(19) H(192) ? ? ? 110.6 ?
O(3) C(19) H(193) ? ? ? 112.5 ?
H(191) C(19) H(192) ? ? ? 109.5 ?
H(191) C(19) H(193) ? ? ? 109.5 ?
H(192) C(19) H(193) ? ? ? 109.5 ?
O(5) C(20) H(201) ? ? ? 106.3 ?
O(5) C(20) H(202) ? ? ? 112.4 ?
O(5) C(20) H(203) ? ? ? 109.7 ?
H(201) C(20) H(202) ? ? ? 109.5 ?
H(201) C(20) H(203) ? ? ? 109.5 ?
H(202) C(20) H(203) ? ? ? 109.5 ?
Si C(21) H(211) ? ? ? 111.5 ?
Si C(21) H(212) ? ? ? 109.7 ?
Si C(21) H(213) ? ? ? 107.2 ?
H(211) C(21) H(212) ? ? ? 109.5 ?
H(211) C(21) H(213) ? ? ? 109.5 ?
H(212) C(21) H(213) ? ? ? 109.5 ?
Si C(22) H(221) ? ? ? 111.7 ?
Si C(22) H(222) ? ? ? 118.2 ?
Si C(22) H(223) ? ? ? 97.7 ?
H(221) C(22) H(222) ? ? ? 109.5 ?
H(221) C(22) H(223) ? ? ? 109.5 ?
H(222) C(22) H(223) ? ? ? 109.5 ?
Si C(23) C(24) ? ? ? 110.3(3) yes
Si C(23) C(25) ? ? ? 109.8(4) yes
Si C(23) C(26) ? ? ? 110.3(4) yes
C(24) C(23) C(25) ? ? ? 108.0(5) yes
C(24) C(23) C(26) ? ? ? 107.8(4) yes
C(25) C(23) C(26) ? ? ? 110.6(4) yes
C(23) C(24) H(241) ? ? ? 111.6 ?
C(23) C(24) H(242) ? ? ? 101.8 ?
C(23) C(24) H(243) ? ? ? 114.7 ?
H(241) C(24) H(242) ? ? ? 109.5 ?
H(241) C(24) H(243) ? ? ? 109.5 ?
H(242) C(24) H(243) ? ? ? 109.5 ?
C(23) C(25) H(251) ? ? ? 108.4 ?
C(23) C(25) H(252) ? ? ? 105.4 ?
C(23) C(25) H(253) ? ? ? 114.5 ?
H(251) C(25) H(252) ? ? ? 109.5 ?
H(251) C(25) H(253) ? ? ? 109.5 ?
H(252) C(25) H(253) ? ? ? 109.5 ?
C(23) C(26) H(261) ? ? ? 102.8 ?
C(23) C(26) H(262) ? ? ? 115.5 ?
C(23) C(26) H(263) ? ? ? 109.9 ?
H(261) C(26) H(262) ? ? ? 109.5 ?
H(261) C(26) H(263) ? ? ? 109.5 ?
H(262) C(26) H(263) ? ? ? 109.5 ?

loop_
_geom_bond_atom_site_label_1
_geom_bond_atom_site_label_2
_geom_bond_site_symmetry_1
_geom_bond_site_symmetry_2
_geom_bond_distance
_geom_bond_publ_flag
Si O(1) ? ? 1.645(2) yes
Si C(21) ? ? 1.862(4) yes
Si C(22) ? ? 1.860(6) yes
Si C(23) ? ? 1.884(5) yes
O(1) C(13) ? ? 1.427(4) yes
O(2) C(10) ? ? 1.223(5) yes
O(3) C(9) ? ? 1.410(4) yes
O(3) C(19) ? ? 1.423(5) yes
O(4) C(2) ? ? 1.433(4) yes
O(4) H(O4) ? ? 0.90(5) yes
O(5) C(4) ? ? 1.369(5) yes
O(5) C(20) ? ? 1.411(5) yes
C(1) C(2) ? ? 1.542(5) yes
C(1) C(14) ? ? 1.516(5) yes
C(1) C(15) ? ? 1.545(5) yes
C(1) H(1) ? ? 1.000 ?
C(2) C(3) ? ? 1.523(5) yes
C(2) H(2) ? ? 1.000 ?
C(3) C(4) ? ? 1.400(5) yes
C(3) C(8) ? ? 1.398(5) yes
C(4) C(5) ? ? 1.381(6) yes
C(5) C(6) ? ? 1.371(7) yes
C(5) H(5) ? ? 1.000 ?
C(6) C(7) ? ? 1.385(6) yes
C(6) H(6) ? ? 1.000 ?
C(7) C(8) ? ? 1.389(5) yes
C(7) H(7) ? ? 1.000 ?
C(8) C(9) ? ? 1.527(5) yes
C(9) C(13) ? ? 1.561(4) yes
C(9) H(9) ? ? 1.000 ?
C(10) C(11) ? ? 1.467(5) yes
C(10) H(10) ? ? 1.000 ?
C(11) C(12) ? ? 1.349(4) yes
C(11) C(15) ? ? 1.537(5) yes
C(12) C(13) ? ? 1.524(4) yes
C(12) C(18) ? ? 1.522(5) yes
C(13) C(14) ? ? 1.519(5) yes
C(14) H(141) ? ? 1.000 ?
C(14) H(142) ? ? 1.000 ?
C(15) C(16) ? ? 1.539(5) yes
C(15) C(17) ? ? 1.551(5) yes
C(16) H(161) ? ? 1.000 ?
C(16) H(162) ? ? 1.000 ?
C(16) H(163) ? ? 1.000 ?
C(17) H(171) ? ? 1.000 ?
C(17) H(172) ? ? 1.000 ?
C(17) H(173) ? ? 1.000 ?
C(18) H(181) ? ? 1.000 ?
C(18) H(182) ? ? 1.000 ?
C(18) H(183) ? ? 1.000 ?
C(19) H(191) ? ? 1.000 ?
C(19) H(192) ? ? 1.000 ?
C(19) H(193) ? ? 1.000 ?
C(20) H(201) ? ? 1.000 ?
C(20) H(202) ? ? 1.000 ?
C(20) H(203) ? ? 1.000 ?
C(21) H(211) ? ? 1.000 ?
C(21) H(212) ? ? 1.000 ?
C(21) H(213) ? ? 1.000 ?
C(22) H(221) ? ? 1.000 ?
C(22) H(222) ? ? 1.000 ?
C(22) H(223) ? ? 1.000 ?
C(23) C(24) ? ? 1.531(8) yes
C(23) C(25) ? ? 1.540(7) yes
C(23) C(26) ? ? 1.524(6) yes
C(24) H(241) ? ? 1.000 ?
C(24) H(242) ? ? 1.000 ?
C(24) H(243) ? ? 1.000 ?
C(25) H(251) ? ? 1.000 ?
C(25) H(252) ? ? 1.000 ?
C(25) H(253) ? ? 1.000 ?
C(26) H(261) ? ? 1.000 ?
C(26) H(262) ? ? 1.000 ?
C(26) H(263) ? ? 1.000 ?

loop_
_geom_contact_atom_site_label_1
_geom_contact_atom_site_label_2
_geom_contact_distance
_geom_contact_site_symmetry_1
_geom_contact_site_symmetry_2
_geom_contact_publ_flag
? ? ? ? ? ?

loop_
_geom_torsion_atom_site_label_1
_geom_torsion_atom_site_label_2
_geom_torsion_atom_site_label_3
_geom_torsion_atom_site_label_4
_geom_torsion_site_symmetry_1
_geom_torsion_site_symmetry_2
_geom_torsion_site_symmetry_3
_geom_torsion_site_symmetry_4
_geom_torsion
_geom_torsion_publ_flag
C(21) Si O(1) C(13) ? ? ? ? 84.2(3) ?
C(22) Si O(1) C(13) ? ? ? ? -38.0(3) ?
C(23) Si O(1) C(13) ? ? ? ? -157.5(3) ?
O(1) Si C(23) C(24) ? ? ? ? -52.4(4) ?
O(1) Si C(23) C(25) ? ? ? ? -171.3(4) ?
O(1) Si C(23) C(26) ? ? ? ? 66.6(4) ?
C(21) Si C(23) C(24) ? ? ? ? 65.8(4) ?
C(21) Si C(23) C(25) ? ? ? ? -53.1(4) ?
C(21) Si C(23) C(26) ? ? ? ? -175.2(3) ?
C(22) Si C(23) C(24) ? ? ? ? -173.6(4) ?
C(22) Si C(23) C(25) ? ? ? ? 67.5(4) ?
C(22) Si C(23) C(26) ? ? ? ? -54.6(4) ?
Si O(1) C(13) C(9) ? ? ? ? 80.6(3) ?
Si O(1) C(13) C(12) ? ? ? ? -159.4(2) ?
Si O(1) C(13) C(14) ? ? ? ? -41.0(4) ?
C(19) O(3) C(9) C(8) ? ? ? ? 81.1(4) ?
C(19) O(3) C(9) C(13) ? ? ? ? -153.8(3) ?
C(20) O(5) C(4) C(3) ? ? ? ? -178.6(3) ?
C(20) O(5) C(4) C(5) ? ? ? ? 1.3(6) ?
C(14) C(1) C(2) O(4) ? ? ? ? -46.6(4) ?
C(14) C(1) C(2) C(3) ? ? ? ? 78.2(4) ?
C(15) C(1) C(2) O(4) ? ? ? ? -176.4(3) ?
C(15) C(1) C(2) C(3) ? ? ? ? -51.7(4) ?
C(2) C(1) C(14) C(13) ? ? ? ? -71.1(3) ?
C(15) C(1) C(14) C(13) ? ? ? ? 63.2(3) ?
C(2) C(1) C(15) C(11) ? ? ? ? 91.6(3) ?
C(2) C(1) C(15) C(16) ? ? ? ? -149.2(3) ?
C(2) C(1) C(15) C(17) ? ? ? ? -31.9(4) ?
C(14) C(1) C(15) C(11) ? ? ? ? -39.6(4) ?
C(14) C(1) C(15) C(16) ? ? ? ? 79.6(3) ?
C(14) C(1) C(15) C(17) ? ? ? ? -163.1(3) ?
O(4) C(2) C(3) C(4) ? ? ? ? -115.2(4) ?
O(4) C(2) C(3) C(8) ? ? ? ? 65.8(4) ?
C(1) C(2) C(3) C(4) ? ? ? ? 123.2(3) ?
C(1) C(2) C(3) C(8) ? ? ? ? -55.8(4) ?
C(2) C(3) C(4) O(5) ? ? ? ? 6.1(5) ?
C(2) C(3) C(4) C(5) ? ? ? ? -173.9(3) ?
C(8) C(3) C(4) O(5) ? ? ? ? -174.9(3) ?
C(8) C(3) C(4) C(5) ? ? ? ? 5.2(5) ?
C(2) C(3) C(8) C(7) ? ? ? ? 173.7(3) ?
C(2) C(3) C(8) C(9) ? ? ? ? -7.0(5) ?
C(4) C(3) C(8) C(7) ? ? ? ? -5.3(5) ?
C(4) C(3) C(8) C(9) ? ? ? ? 174.0(3) ?
O(5) C(4) C(5) C(6) ? ? ? ? 179.0(4) ?
C(3) C(4) C(5) C(6) ? ? ? ? -1.0(6) ?
C(4) C(5) C(6) C(7) ? ? ? ? -3.0(6) ?
C(5) C(6) C(7) C(8) ? ? ? ? 2.7(6) ?
C(6) C(7) C(8) C(3) ? ? ? ? 1.5(6) ?
C(6) C(7) C(8) C(9) ? ? ? ? -177.8(3) ?
C(3) C(8) C(9) O(3) ? ? ? ? -170.7(3) ?
C(3) C(8) C(9) C(13) ? ? ? ? 66.7(4) ?
C(7) C(8) C(9) O(3) ? ? ? ? 8.6(4) ?
C(7) C(8) C(9) C(13) ? ? ? ? -114.0(3) ?
O(3) C(9) C(13) O(1) ? ? ? ? 32.3(3) ?
O(3) C(9) C(13) C(12) ? ? ? ? -85.0(3) ?
O(3) C(9) C(13) C(14) ? ? ? ? 153.0(3) ?
C(8) C(9) C(13) O(1) ? ? ? ? 156.4(3) ?
C(8) C(9) C(13) C(12) ? ? ? ? 39.1(4) ?
C(8) C(9) C(13) C(14) ? ? ? ? -82.9(3) ?
O(2) C(10) C(11) C(12) ? ? ? ? 171.0(4) ?
O(2) C(10) C(11) C(15) ? ? ? ? -2.6(6) ?
C(10) C(11) C(12) C(13) ? ? ? ? -169.9(3) ?
C(10) C(11) C(12) C(18) ? ? ? ? 11.1(5) ?
C(15) C(11) C(12) C(13) ? ? ? ? 3.1(5) ?
C(15) C(11) C(12) C(18) ? ? ? ? -175.8(3) ?
C(10) C(11) C(15) C(1) ? ? ? ? -178.2(3) ?
C(10) C(11) C(15) C(16) ? ? ? ? 62.7(4) ?
C(10) C(11) C(15) C(17) ? ? ? ? -54.2(4) ?
C(12) C(11) C(15) C(1) ? ? ? ? 8.8(4) ?
C(12) C(11) C(15) C(16) ? ? ? ? -110.3(4) ?
C(12) C(11) C(15) C(17) ? ? ? ? 132.9(3) ?
C(11) C(12) C(13) O(1) ? ? ? ? 134.7(3) ?
C(11) C(12) C(13) C(9) ? ? ? ? -105.8(3) ?
C(11) C(12) C(13) C(14) ? ? ? ? 16.7(4) ?
C(18) C(12) C(13) O(1) ? ? ? ? -46.3(3) ?
C(18) C(12) C(13) C(9) ? ? ? ? 73.3(3) ?
C(18) C(12) C(13) C(14) ? ? ? ? -164.2(3) ?
O(1) C(13) C(14) C(1) ? ? ? ? -166.4(2) ?
C(9) C(13) C(14) C(1) ? ? ? ? 72.4(3) ?
C(12) C(13) C(14) C(1) ? ? ? ? -50.2(3) ?
